data_4069130
loop_
_publ_author_name
'Ohno, Kouji'
'Arima, Kenji'
'Tanaka, Shinji'
'Yamagata, Tsuneaki'
'Tsurugi, Hayato'
'Mashima, Kazushi'

_publ_section_title
;
 Synthesis and Characterization of Proximal Dinuclear Complexes of
 Palladium Supported by 2,6-Bis(arylimino)phenoxy (aryl =
 2,6-diisopropylphenyl and 2,4,6-tri-tert-butylphenyl) and
 3,6-Bis(imino(2,6-diisopropylphenyl))pyridazine Ligands
;
_journal_issue 11
_journal_name_full Organometallics
_journal_page_first 3256
_journal_paper_doi 10.1021/om900043u
_journal_volume 28
_journal_year 2009
_chemical_formula_moiety ' C35 H47 Cl N2 O Pd2, (C6 H14) '
_chemical_formula_sum 'C41 H61 Cl N2 O Pd2'
_chemical_formula_weight 846.17
_chemical_name_common 7a
_space_group_IT_number 14
_symmetry_cell_setting monoclinic
_symmetry_Int_Tables_number 14
_symmetry_space_group_name_Hall '-P 2ybc'
_symmetry_space_group_name_H-M 'P 1 21/c 1'
_atom_sites_solution_hydrogens geom
_atom_sites_solution_primary direct
_atom_sites_solution_secondary difmap
_cell_angle_alpha 90.00
_cell_angle_beta 107.443(5)
_cell_angle_gamma 90.00
_cell_formula_units_Z 4
_cell_length_a 12.7053(16)
_cell_length_b 19.680(2)
_cell_length_c 17.0706(17)
_cell_measurement_reflns_used 74775
_cell_measurement_temperature 120(1)
_cell_measurement_theta_max 30.48
_cell_measurement_theta_min 3.15
_cell_volume 4072.1(8)
_diffrn_ambient_temperature 120(1)
_diffrn_detector_area_resol_mean 10.00
_diffrn_measured_fraction_theta_full 0.997
_diffrn_measured_fraction_theta_max 0.997
_diffrn_measurement_device_details
;
RAPID: Eulerian 3-circle
;
_diffrn_measurement_device_type 'Rigaku RAXIS-RAPID Imaging Plate'
_diffrn_measurement_method \w
_diffrn_radiation_detector 'imaging plate'
_diffrn_radiation_monochromator graphite
_diffrn_radiation_source 'normal-focus sealed tube'
_diffrn_radiation_type MoK\a
_diffrn_radiation_wavelength 0.71075
_diffrn_reflns_av_R_equivalents 0.0460
_diffrn_reflns_av_sigmaI/netI 0.0235
_diffrn_reflns_limit_h_max 18
_diffrn_reflns_limit_h_min -18
_diffrn_reflns_limit_k_max 28
_diffrn_reflns_limit_k_min -28
_diffrn_reflns_limit_l_max 23
_diffrn_reflns_limit_l_min -24
_diffrn_reflns_number 103192
_diffrn_reflns_reduction_process 'Lp corrections applied'
_diffrn_reflns_theta_full 30.50
_diffrn_reflns_theta_max 30.50
_diffrn_reflns_theta_min 3.15
_exptl_absorpt_coefficient_mu 0.980
_exptl_absorpt_correction_T_max 0.9066
_exptl_absorpt_correction_T_min 0.6513
_exptl_absorpt_correction_type multi-scan
_exptl_absorpt_process_details
;
Higashi, T. (1995). ABSCOR - Program for Absorption Correction, Rigaku
        Corporation, Tokyo, Japan.
;
_exptl_crystal_colour ' yellow '
_exptl_crystal_density_diffrn 1.380
_exptl_crystal_density_method 'not measured'
_exptl_crystal_description ' prism '
_exptl_crystal_F_000 1752
_exptl_crystal_size_max 0.40
_exptl_crystal_size_mid 0.20
_exptl_crystal_size_min 0.10
_refine_diff_density_max 0.624
_refine_diff_density_min -0.612
_refine_diff_density_rms 0.080
_refine_ls_extinction_method none
_refine_ls_goodness_of_fit_ref 1.044
_refine_ls_hydrogen_treatment constr
_refine_ls_matrix_type full
_refine_ls_number_parameters 461
_refine_ls_number_reflns 12380
_refine_ls_number_restraints 0
_refine_ls_restrained_S_all 1.044
_refine_ls_R_factor_all 0.0388
_refine_ls_R_factor_gt 0.0309
_refine_ls_shift/su_max 0.002
_refine_ls_shift/su_mean 0.000
_refine_ls_structure_factor_coef Fsqd
_refine_ls_weighting_details 'calc w=1/[\s^2^(Fo^2^)+(0.0290P)^2^+3.9089P] where P=(Fo^2^+2Fc^2^)/3'
_refine_ls_weighting_scheme calc
_refine_ls_wR_factor_gt 0.0693
_refine_ls_wR_factor_ref 0.0723
_reflns_number_gt 10623
_reflns_number_total 12380
_reflns_threshold_expression >2sigma(I)
_cod_data_source_file om900043u_si_001.cif
_cod_data_source_block 7a
_cod_original_cell_volume 4072.0(8)
_cod_original_sg_symbol_Hall ' -P 2ybc '
_cod_original_sg_symbol_H-M ' P21/c '
_cod_database_code 4069130

loop_
_symmetry_equiv_pos_as_xyz
'x, y, z'
'-x, y+1/2, -z+1/2'
'-x, -y, -z'
'x, -y-1/2, z-1/2'

loop_
_atom_site_label
_atom_site_type_symbol
_atom_site_fract_x
_atom_site_fract_y
_atom_site_fract_z
_atom_site_U_iso_or_equiv
_atom_site_adp_type
_atom_site_occupancy
_atom_site_symmetry_multiplicity
_atom_site_calc_flag
_atom_site_refinement_flags
_atom_site_disorder_assembly
_atom_site_disorder_group
Pd1 Pd 0.589041(11) 0.119068(7) 0.751437(9) 0.02122(4) Uani 1 1 d . . .
Pd2 Pd 0.380091(11) 0.041618(7) 0.789470(9) 0.02131(4) Uani 1 1 d . . .
Cl1 Cl 0.53162(4) 0.00563(2) 0.74918(3) 0.02915(10) Uani 1 1 d . . .
O1 O 0.45570(11) 0.13908(7) 0.79909(10) 0.0262(3) Uani 1 1 d . . .
N1 N 0.62388(13) 0.21929(8) 0.75119(10) 0.0228(3) Uani 1 1 d . . .
N2 N 0.25608(13) 0.08052(8) 0.82679(10) 0.0233(3) Uani 1 1 d . . .
C1 C 0.41043(15) 0.19758(9) 0.80386(12) 0.0221(3) Uani 1 1 d . . .
C2 C 0.46037(15) 0.25972(9) 0.78985(12) 0.0228(4) Uani 1 1 d . . .
C3 C 0.40907(17) 0.32185(10) 0.79587(13) 0.0272(4) Uani 1 1 d . . .
H3 H 0.4435 0.3627 0.7867 0.033 Uiso 1 1 calc R . .
C4 C 0.31040(17) 0.32628(10) 0.81464(14) 0.0296(4) Uani 1 1 d . . .
C5 C 0.26400(16) 0.26610(10) 0.82977(14) 0.0278(4) Uani 1 1 d . . .
H5 H 0.1978 0.2681 0.8447 0.033 Uiso 1 1 calc R . .
C6 C 0.31003(15) 0.20201(9) 0.82413(13) 0.0244(4) Uani 1 1 d . . .
C7 C 0.2552(2) 0.39378(11) 0.81574(18) 0.0412(6) Uani 1 1 d . . .
H7A H 0.3008 0.4301 0.8037 0.062 Uiso 1 1 calc R . .
H7B H 0.2461 0.4013 0.8701 0.062 Uiso 1 1 calc R . .
H7C H 0.1827 0.3939 0.7742 0.062 Uiso 1 1 calc R . .
C8 C 0.56223(16) 0.26574(9) 0.76873(13) 0.0247(4) Uani 1 1 d . . .
H8 H 0.5879 0.3109 0.7676 0.030 Uiso 1 1 calc R . .
C9 C 0.71590(16) 0.24608(9) 0.72674(13) 0.0257(4) Uani 1 1 d . . .
C10 C 0.81655(17) 0.25763(11) 0.78631(14) 0.0303(4) Uani 1 1 d . . .
C11 C 0.90088(18) 0.28708(12) 0.76002(17) 0.0375(5) Uani 1 1 d . . .
H11 H 0.9702 0.2965 0.7991 0.045 Uiso 1 1 calc R . .
C12 C 0.88478(19) 0.30253(12) 0.67868(17) 0.0392(5) Uani 1 1 d . . .
H12 H 0.9425 0.3231 0.6624 0.047 Uiso 1 1 calc R . .
C13 C 0.78530(19) 0.28838(12) 0.62050(16) 0.0364(5) Uani 1 1 d . . .
H13 H 0.7759 0.2986 0.5644 0.044 Uiso 1 1 calc R . .
C14 C 0.69824(17) 0.25931(11) 0.64306(14) 0.0302(4) Uani 1 1 d . . .
C15 C 0.83644(19) 0.24057(13) 0.87610(15) 0.0392(5) Uani 1 1 d . . .
H15 H 0.7675 0.2194 0.8817 0.047 Uiso 1 1 calc R . .
C16 C 0.8596(3) 0.30432(16) 0.92938(18) 0.0549(7) Uani 1 1 d . . .
H16A H 0.8718 0.2917 0.9869 0.082 Uiso 1 1 calc R . .
H16B H 0.7963 0.3352 0.9118 0.082 Uiso 1 1 calc R . .
H16C H 0.9255 0.3270 0.9236 0.082 Uiso 1 1 calc R . .
C17 C 0.9305(3) 0.18856(17) 0.9067(2) 0.0599(8) Uani 1 1 d . . .
H17A H 0.9412 0.1786 0.9648 0.090 Uiso 1 1 calc R . .
H17B H 0.9988 0.2074 0.9001 0.090 Uiso 1 1 calc R . .
H17C H 0.9115 0.1466 0.8746 0.090 Uiso 1 1 calc R . .
C18 C 0.5887(2) 0.24246(13) 0.57985(14) 0.0380(5) Uani 1 1 d . . .
H18 H 0.5536 0.2058 0.6040 0.046 Uiso 1 1 calc R . .
C19 C 0.6039(3) 0.2140(2) 0.50078(19) 0.0752(11) Uani 1 1 d . . .
H19A H 0.6550 0.1755 0.5139 0.113 Uiso 1 1 calc R . .
H19B H 0.6339 0.2495 0.4733 0.113 Uiso 1 1 calc R . .
H19C H 0.5324 0.1988 0.4644 0.113 Uiso 1 1 calc R . .
C20 C 0.5093(2) 0.30238(17) 0.5621(2) 0.0628(9) Uani 1 1 d . . .
H20A H 0.5008 0.3196 0.6137 0.094 Uiso 1 1 calc R . .
H20B H 0.4374 0.2876 0.5260 0.094 Uiso 1 1 calc R . .
H20C H 0.5386 0.3385 0.5350 0.094 Uiso 1 1 calc R . .
C21 C 0.24544(15) 0.14474(10) 0.83759(13) 0.0253(4) Uani 1 1 d . . .
H21 H 0.1856 0.1565 0.8576 0.030 Uiso 1 1 calc R . .
C22 C 0.17078(16) 0.03949(9) 0.84367(13) 0.0259(4) Uani 1 1 d . . .
C23 C 0.18827(19) 0.01290(12) 0.92221(15) 0.0355(5) Uani 1 1 d . . .
C24 C 0.1011(2) -0.02249(13) 0.93743(17) 0.0416(6) Uani 1 1 d . . .
H24 H 0.1100 -0.0407 0.9906 0.050 Uiso 1 1 calc R . .
C25 C 0.0027(2) -0.03146(12) 0.87691(18) 0.0429(6) Uani 1 1 d . . .
H25 H -0.0561 -0.0549 0.8888 0.051 Uiso 1 1 calc R . .
C26 C -0.0111(2) -0.00656(13) 0.79867(17) 0.0414(6) Uani 1 1 d . . .
H26 H -0.0792 -0.0136 0.7572 0.050 Uiso 1 1 calc R . .
C27 C 0.07343(18) 0.02885(11) 0.77967(15) 0.0318(4) Uani 1 1 d . . .
C28 C 0.2970(2) 0.02108(18) 0.98866(17) 0.0531(7) Uani 1 1 d . . .
H28 H 0.3504 0.0421 0.9630 0.064 Uiso 1 1 calc R . .
C29 C 0.2865(3) 0.06836(16) 1.0558(3) 0.0809(13) Uani 1 1 d . . .
H29A H 0.3583 0.0727 1.0978 0.121 Uiso 1 1 calc R . .
H29B H 0.2326 0.0498 1.0809 0.121 Uiso 1 1 calc R . .
H29C H 0.2619 0.1132 1.0324 0.121 Uiso 1 1 calc R . .
C30 C 0.3440(4) -0.0472(2) 1.0243(2) 0.0954(17) Uani 1 1 d . . .
H30A H 0.4144 -0.0401 1.0671 0.143 Uiso 1 1 calc R . .
H30B H 0.3560 -0.0757 0.9806 0.143 Uiso 1 1 calc R . .
H30C H 0.2920 -0.0698 1.0481 0.143 Uiso 1 1 calc R . .
C31 C 0.0596(2) 0.05466(15) 0.69346(16) 0.0431(6) Uani 1 1 d . . .
H31 H 0.1351 0.0630 0.6888 0.052 Uiso 1 1 calc R . .
C32 C 0.0044(4) 0.0022(3) 0.6285(2) 0.0937(16) Uani 1 1 d . . .
H32A H -0.0028 0.0206 0.5738 0.141 Uiso 1 1 calc R . .
H32B H -0.0689 -0.0087 0.6328 0.141 Uiso 1 1 calc R . .
H32C H 0.0495 -0.0392 0.6371 0.141 Uiso 1 1 calc R . .
C33 C -0.0024(2) 0.12268(19) 0.6777(2) 0.0658(10) Uani 1 1 d . . .
H33A H -0.0098 0.1380 0.6217 0.099 Uiso 1 1 calc R . .
H33B H 0.0389 0.1566 0.7170 0.099 Uiso 1 1 calc R . .
H33C H -0.0758 0.1168 0.6844 0.099 Uiso 1 1 calc R . .
C34 C 0.71397(19) 0.09206(11) 0.70885(17) 0.0366(5) Uani 1 1 d . . .
H34A H 0.7149 0.0425 0.7032 0.055 Uiso 1 1 calc R . .
H34B H 0.7839 0.1072 0.7474 0.055 Uiso 1 1 calc R . .
H34C H 0.7041 0.1133 0.6552 0.055 Uiso 1 1 calc R . .
C35 C 0.31885(19) -0.05396(10) 0.77569(16) 0.0343(5) Uani 1 1 d . . .
H35A H 0.3681 -0.0838 0.7568 0.052 Uiso 1 1 calc R . .
H35B H 0.2455 -0.0540 0.7351 0.052 Uiso 1 1 calc R . .
H35C H 0.3132 -0.0705 0.8284 0.052 Uiso 1 1 calc R . .
C36 C 0.3021(7) -0.0142(4) 0.5166(4) 0.078(2) Uani 0.547(5) 1 d P A 1
H36A H 0.2494 -0.0508 0.5152 0.117 Uiso 0.547(5) 1 calc PR A 1
H36B H 0.3743 -0.0265 0.5544 0.117 Uiso 0.547(5) 1 calc PR A 1
H36C H 0.3087 -0.0072 0.4615 0.117 Uiso 0.547(5) 1 calc PR A 1
C37 C 0.2611(6) 0.0520(3) 0.5466(4) 0.0582(16) Uani 0.547(5) 1 d P A 1
H37A H 0.1890 0.0638 0.5068 0.070 Uiso 0.547(5) 1 calc PR A 1
H37B H 0.2475 0.0422 0.5996 0.070 Uiso 0.547(5) 1 calc PR A 1
C38 C 0.3319(5) 0.1127(3) 0.5580(4) 0.0484(14) Uani 0.547(5) 1 d P A 1
H38A H 0.3319 0.1296 0.5034 0.058 Uiso 0.547(5) 1 calc PR A 1
H38B H 0.4084 0.0994 0.5883 0.058 Uiso 0.547(5) 1 calc PR A 1
C39 C 0.2974(5) 0.1691(3) 0.6035(4) 0.0550(15) Uani 0.547(5) 1 d P A 1
H39A H 0.2823 0.1500 0.6527 0.066 Uiso 0.547(5) 1 calc PR A 1
H39B H 0.3596 0.2014 0.6227 0.066 Uiso 0.547(5) 1 calc PR A 1
C40 C 0.2002(5) 0.2066(5) 0.5559(4) 0.066(2) Uani 0.547(5) 1 d P A 1
H40A H 0.2134 0.2238 0.5051 0.079 Uiso 0.547(5) 1 calc PR A 1
H40B H 0.1367 0.1751 0.5395 0.079 Uiso 0.547(5) 1 calc PR A 1
C41 C 0.1731(3) 0.2616(2) 0.59851(19) 0.072(2) Uani 0.547(5) 1 d P A 1
H41A H 0.1040 0.2821 0.5651 0.109 Uiso 0.547(5) 1 calc PR A 1
H41B H 0.2322 0.2955 0.6098 0.109 Uiso 0.547(5) 1 calc PR A 1
H41C H 0.1641 0.2455 0.6505 0.109 Uiso 0.547(5) 1 calc PR A 1
C42 C 0.4075(3) -0.0397(2) 0.53006(19) 0.091(3) Uani 0.453(5) 1 d PR A 2
H42A H 0.4733 -0.0551 0.5166 0.137 Uiso 0.453(5) 1 calc PR A 2
H42B H 0.3413 -0.0550 0.4875 0.137 Uiso 0.453(5) 1 calc PR A 2
H42C H 0.4077 -0.0587 0.5832 0.137 Uiso 0.453(5) 1 calc PR A 2
C43 C 0.4077(3) 0.0373(2) 0.53466(19) 0.067(2) Uani 0.453(5) 1 d PR A 2
H43A H 0.4764 0.0518 0.5766 0.081 Uiso 0.453(5) 1 calc PR A 2
H43B H 0.4102 0.0554 0.4811 0.081 Uiso 0.453(5) 1 calc PR A 2
C44 C 0.3173(3) 0.0678(2) 0.55376(19) 0.070(3) Uani 0.453(5) 1 d PR A 2
H44A H 0.3170 0.0495 0.6077 0.085 Uiso 0.453(5) 1 calc PR A 2
H44B H 0.2495 0.0508 0.5130 0.085 Uiso 0.453(5) 1 calc PR A 2
C45 C 0.3044(3) 0.1486(2) 0.55806(19) 0.056(2) Uani 0.453(5) 1 d PR A 2
H45A H 0.3702 0.1674 0.5994 0.067 Uiso 0.453(5) 1 calc PR A 2
H45B H 0.3012 0.1685 0.5041 0.067 Uiso 0.453(5) 1 calc PR A 2
C46 C 0.2064(3) 0.1684(2) 0.57926(19) 0.066(3) Uani 0.453(5) 1 d PR A 2
H46A H 0.2095 0.1524 0.6349 0.079 Uiso 0.453(5) 1 calc PR A 2
H46B H 0.1388 0.1505 0.5391 0.079 Uiso 0.453(5) 1 calc PR A 2
C47 C 0.2107(3) 0.2490(2) 0.57576(19) 0.124(7) Uani 0.453(5) 1 d PR A 2
H47A H 0.1470 0.2681 0.5893 0.187 Uiso 0.453(5) 1 calc PR A 2
H47B H 0.2087 0.2634 0.5204 0.187 Uiso 0.453(5) 1 calc PR A 2
H47C H 0.2789 0.2653 0.6154 0.187 Uiso 0.453(5) 1 calc PR A 2

loop_
_atom_site_aniso_label
_atom_site_aniso_U_11
_atom_site_aniso_U_22
_atom_site_aniso_U_33
_atom_site_aniso_U_23
_atom_site_aniso_U_13
_atom_site_aniso_U_12
Pd1 0.01830(6) 0.01685(6) 0.03153(8) -0.00016(5) 0.01205(5) -0.00010(5)
Pd2 0.02064(7) 0.01548(6) 0.03121(8) -0.00033(5) 0.01292(6) -0.00097(5)
Cl1 0.0298(2) 0.01774(19) 0.0473(3) -0.00202(19) 0.0227(2) 0.00048(16)
O1 0.0220(6) 0.0149(6) 0.0474(8) -0.0010(6) 0.0191(6) -0.0005(5)
N1 0.0192(7) 0.0198(7) 0.0309(8) 0.0011(6) 0.0098(6) -0.0028(6)
N2 0.0194(7) 0.0219(7) 0.0308(8) -0.0006(6) 0.0107(6) -0.0038(6)
C1 0.0214(8) 0.0176(8) 0.0296(9) -0.0022(7) 0.0110(7) -0.0006(6)
C2 0.0191(8) 0.0185(8) 0.0323(10) -0.0009(7) 0.0102(7) -0.0011(6)
C3 0.0273(9) 0.0179(8) 0.0386(11) -0.0009(8) 0.0131(8) -0.0008(7)
C4 0.0279(10) 0.0216(9) 0.0421(11) -0.0015(8) 0.0145(9) 0.0043(7)
C5 0.0214(9) 0.0245(9) 0.0412(11) -0.0028(8) 0.0152(8) 0.0038(7)
C6 0.0206(8) 0.0190(8) 0.0357(10) -0.0023(7) 0.0119(8) -0.0010(7)
C7 0.0415(13) 0.0230(10) 0.0658(16) 0.0033(10) 0.0263(12) 0.0111(9)
C8 0.0226(9) 0.0183(8) 0.0346(10) 0.0003(7) 0.0109(8) -0.0036(7)
C9 0.0239(9) 0.0189(8) 0.0382(11) 0.0002(8) 0.0150(8) -0.0026(7)
C10 0.0231(9) 0.0258(9) 0.0434(12) -0.0002(9) 0.0119(9) -0.0048(7)
C11 0.0240(10) 0.0339(11) 0.0568(15) -0.0022(10) 0.0158(10) -0.0080(8)
C12 0.0319(11) 0.0333(11) 0.0621(16) 0.0021(11) 0.0288(11) -0.0076(9)
C13 0.0373(12) 0.0326(11) 0.0478(13) 0.0037(10) 0.0255(10) -0.0042(9)
C14 0.0285(10) 0.0275(10) 0.0386(11) 0.0022(8) 0.0164(9) -0.0027(8)
C15 0.0279(11) 0.0453(13) 0.0416(13) 0.0038(10) 0.0064(9) -0.0100(9)
C16 0.0562(17) 0.0639(18) 0.0466(15) -0.0109(14) 0.0186(13) -0.0116(14)
C17 0.0545(18) 0.0600(18) 0.0539(17) 0.0093(15) -0.0010(14) 0.0060(14)
C18 0.0346(11) 0.0473(13) 0.0334(11) 0.0036(10) 0.0123(9) -0.0097(10)
C19 0.066(2) 0.125(3) 0.0379(15) -0.0156(18) 0.0216(15) -0.031(2)
C20 0.0398(15) 0.0602(19) 0.076(2) 0.0218(17) -0.0008(14) -0.0042(13)
C21 0.0188(8) 0.0245(9) 0.0356(10) -0.0018(8) 0.0125(8) -0.0002(7)
C22 0.0228(9) 0.0204(8) 0.0402(11) -0.0023(8) 0.0181(8) -0.0031(7)
C23 0.0295(10) 0.0389(12) 0.0435(12) 0.0054(10) 0.0189(10) 0.0013(9)
C24 0.0428(13) 0.0374(12) 0.0552(15) 0.0088(11) 0.0307(12) -0.0006(10)
C25 0.0394(13) 0.0320(11) 0.0706(18) -0.0035(11) 0.0367(13) -0.0120(9)
C26 0.0289(11) 0.0388(12) 0.0616(16) -0.0109(11) 0.0211(11) -0.0151(9)
C27 0.0257(10) 0.0290(10) 0.0445(12) -0.0051(9) 0.0164(9) -0.0074(8)
C28 0.0354(13) 0.084(2) 0.0424(14) 0.0201(14) 0.0160(11) -0.0049(13)
C29 0.071(2) 0.0398(16) 0.102(3) -0.0194(18) -0.021(2) 0.0018(15)
C30 0.103(3) 0.104(3) 0.056(2) -0.027(2) -0.012(2) 0.064(3)
C31 0.0267(11) 0.0634(16) 0.0397(13) -0.0029(12) 0.0104(10) -0.0144(11)
C32 0.097(3) 0.133(4) 0.0479(19) -0.029(2) 0.0167(19) -0.067(3)
C33 0.0353(14) 0.094(3) 0.073(2) 0.0368(19) 0.0236(14) 0.0122(15)
C34 0.0328(11) 0.0267(10) 0.0614(15) -0.0049(10) 0.0311(11) -0.0014(8)
C35 0.0375(11) 0.0188(9) 0.0563(14) -0.0079(9) 0.0285(11) -0.0093(8)
C36 0.109(6) 0.066(4) 0.066(4) -0.006(3) 0.034(4) -0.007(4)
C37 0.071(4) 0.059(4) 0.040(3) -0.006(3) 0.011(3) 0.006(3)
C38 0.037(3) 0.064(4) 0.043(3) -0.001(3) 0.010(2) -0.017(3)
C39 0.056(3) 0.065(4) 0.045(3) -0.005(3) 0.015(3) -0.016(3)
C40 0.040(3) 0.109(7) 0.048(3) -0.011(4) 0.014(3) -0.022(4)
C41 0.084(5) 0.071(5) 0.041(3) 0.021(3) -0.013(3) -0.018(4)
C42 0.084(7) 0.110(8) 0.068(5) -0.033(5) 0.005(5) 0.014(6)
C43 0.064(5) 0.088(6) 0.045(4) 0.006(4) 0.010(3) -0.004(4)
C44 0.048(4) 0.105(8) 0.046(4) 0.021(4) -0.006(3) -0.039(5)
C45 0.055(5) 0.061(5) 0.047(4) 0.008(4) 0.008(4) -0.010(4)
C46 0.046(4) 0.074(5) 0.066(5) 0.024(4) 0.000(3) -0.026(4)
C47 0.100(9) 0.123(12) 0.104(10) 0.048(9) -0.040(8) -0.064(9)

loop_
_atom_type_symbol
_atom_type_description
_atom_type_scat_dispersion_real
_atom_type_scat_dispersion_imag
_atom_type_scat_source
C C 0.0033 0.0016 'International Tables Vol C Tables 4.2.6.8 and 6.1.1.4'
H H 0.0000 0.0000 'International Tables Vol C Tables 4.2.6.8 and 6.1.1.4'
Cl Cl 0.1484 0.1585 'International Tables Vol C Tables 4.2.6.8 and 6.1.1.4'
O O 0.0106 0.0060 'International Tables Vol C Tables 4.2.6.8 and 6.1.1.4'
N N 0.0061 0.0033 'International Tables Vol C Tables 4.2.6.8 and 6.1.1.4'
Pd Pd -0.9988 1.0072 'International Tables Vol C Tables 4.2.6.8 and 6.1.1.4'

loop_
_geom_angle_atom_site_label_1
_geom_angle_atom_site_label_2
_geom_angle_atom_site_label_3
_geom_angle
C34 Pd1 N1 93.45(8)
C34 Pd1 O1 175.25(7)
N1 Pd1 O1 91.16(6)
C34 Pd1 Cl1 91.03(6)
N1 Pd1 Cl1 174.76(5)
O1 Pd1 Cl1 84.43(4)
N2 Pd2 C35 94.58(8)
N2 Pd2 O1 90.62(6)
C35 Pd2 O1 174.76(7)
N2 Pd2 Cl1 175.02(5)
C35 Pd2 Cl1 90.35(6)
O1 Pd2 Cl1 84.45(4)
Pd2 Cl1 Pd1 89.219(17)
C1 O1 Pd1 127.35(12)
C1 O1 Pd2 127.19(12)
Pd1 O1 Pd2 101.34(5)
C8 N1 C9 113.87(16)
C8 N1 Pd1 122.67(13)
C9 N1 Pd1 123.37(12)
C21 N2 C22 113.64(16)
C21 N2 Pd2 122.80(13)
C22 N2 Pd2 123.56(12)
O1 C1 C6 121.06(16)
O1 C1 C2 121.31(16)
C6 C1 C2 117.63(16)
C3 C2 C1 119.56(17)
C3 C2 C8 114.59(17)
C1 C2 C8 125.85(17)
C4 C3 C2 122.93(18)
C4 C3 H3 118.5
C2 C3 H3 118.5
C5 C4 C3 117.08(18)
C5 C4 C7 121.85(19)
C3 C4 C7 121.05(19)
C4 C5 C6 123.15(18)
C4 C5 H5 118.4
C6 C5 H5 118.4
C5 C6 C1 119.61(17)
C5 C6 C21 114.78(17)
C1 C6 C21 125.58(17)
C4 C7 H7A 109.5
C4 C7 H7B 109.5
H7A C7 H7B 109.5
C4 C7 H7C 109.5
H7A C7 H7C 109.5
H7B C7 H7C 109.5
N1 C8 C2 130.30(17)
N1 C8 H8 114.8
C2 C8 H8 114.8
C10 C9 C14 123.01(18)
C10 C9 N1 119.40(18)
C14 C9 N1 117.58(18)
C9 C10 C11 117.1(2)
C9 C10 C15 122.73(18)
C11 C10 C15 120.2(2)
C12 C11 C10 121.1(2)
C12 C11 H11 119.4
C10 C11 H11 119.4
C11 C12 C13 120.6(2)
C11 C12 H12 119.7
C13 C12 H12 119.7
C12 C13 C14 120.9(2)
C12 C13 H13 119.6
C14 C13 H13 119.6
C13 C14 C9 117.3(2)
C13 C14 C18 121.7(2)
C9 C14 C18 121.03(18)
C10 C15 C16 111.4(2)
C10 C15 C17 111.5(2)
C16 C15 C17 110.7(2)
C10 C15 H15 107.7
C16 C15 H15 107.7
C17 C15 H15 107.7
C15 C16 H16A 109.5
C15 C16 H16B 109.5
H16A C16 H16B 109.5
C15 C16 H16C 109.5
H16A C16 H16C 109.5
H16B C16 H16C 109.5
C15 C17 H17A 109.5
C15 C17 H17B 109.5
H17A C17 H17B 109.5
C15 C17 H17C 109.5
H17A C17 H17C 109.5
H17B C17 H17C 109.5
C14 C18 C20 112.6(2)
C14 C18 C19 112.1(2)
C20 C18 C19 111.1(3)
C14 C18 H18 106.9
C20 C18 H18 106.9
C19 C18 H18 106.9
C18 C19 H19A 109.5
C18 C19 H19B 109.5
H19A C19 H19B 109.5
C18 C19 H19C 109.5
H19A C19 H19C 109.5
H19B C19 H19C 109.5
C18 C20 H20A 109.5
C18 C20 H20B 109.5
H20A C20 H20B 109.5
C18 C20 H20C 109.5
H20A C20 H20C 109.5
H20B C20 H20C 109.5
N2 C21 C6 130.48(17)
N2 C21 H21 114.8
C6 C21 H21 114.8
C23 C22 C27 122.95(19)
C23 C22 N2 119.20(19)
C27 C22 N2 117.85(18)
C22 C23 C24 117.3(2)
C22 C23 C28 121.9(2)
C24 C23 C28 120.7(2)
C25 C24 C23 121.2(2)
C25 C24 H24 119.4
C23 C24 H24 119.4
C24 C25 C26 120.3(2)
C24 C25 H25 119.9
C26 C25 H25 119.9
C25 C26 C27 121.1(2)
C25 C26 H26 119.5
C27 C26 H26 119.5
C26 C27 C22 117.0(2)
C26 C27 C31 121.2(2)
C22 C27 C31 121.73(18)
C23 C28 C29 111.5(3)
C23 C28 C30 111.5(3)
C29 C28 C30 110.7(3)
C23 C28 H28 107.6
C29 C28 H28 107.6
C30 C28 H28 107.6
C28 C29 H29A 109.5
C28 C29 H29B 109.5
H29A C29 H29B 109.5
C28 C29 H29C 109.5
H29A C29 H29C 109.5
H29B C29 H29C 109.5
C28 C30 H30A 109.5
C28 C30 H30B 109.5
H30A C30 H30B 109.5
C28 C30 H30C 109.5
H30A C30 H30C 109.5
H30B C30 H30C 109.5
C27 C31 C32 111.9(2)
C27 C31 C33 111.5(2)
C32 C31 C33 111.3(3)
C27 C31 H31 107.3
C32 C31 H31 107.3
C33 C31 H31 107.3
C31 C32 H32A 109.5
C31 C32 H32B 109.5
H32A C32 H32B 109.5
C31 C32 H32C 109.5
H32A C32 H32C 109.5
H32B C32 H32C 109.5
C31 C33 H33A 109.5
C31 C33 H33B 109.5
H33A C33 H33B 109.5
C31 C33 H33C 109.5
H33A C33 H33C 109.5
H33B C33 H33C 109.5
Pd1 C34 H34A 109.5
Pd1 C34 H34B 109.5
H34A C34 H34B 109.5
Pd1 C34 H34C 109.5
H34A C34 H34C 109.5
H34B C34 H34C 109.5
Pd2 C35 H35A 109.5
Pd2 C35 H35B 109.5
H35A C35 H35B 109.5
Pd2 C35 H35C 109.5
H35A C35 H35C 109.5
H35B C35 H35C 109.5
C37 C36 H36A 109.5
C37 C36 H36B 109.5
H36A C36 H36B 109.5
C37 C36 H36C 109.5
H36A C36 H36C 109.5
H36B C36 H36C 109.5
C38 C37 C36 118.3(6)
C38 C37 H37A 107.7
C36 C37 H37A 107.7
C38 C37 H37B 107.7
C36 C37 H37B 107.7
H37A C37 H37B 107.1
C37 C38 C39 114.1(5)
C37 C38 H38A 108.7
C39 C38 H38A 108.7
C37 C38 H38B 108.7
C39 C38 H38B 108.7
H38A C38 H38B 107.6
C40 C39 C38 114.7(5)
C40 C39 H39A 108.6
C38 C39 H39A 108.6
C40 C39 H39B 108.6
C38 C39 H39B 108.6
H39A C39 H39B 107.6
C41 C40 C39 113.6(5)
C41 C40 H40A 108.9
C39 C40 H40A 108.9
C41 C40 H40B 108.9
C39 C40 H40B 108.9
H40A C40 H40B 107.7
C40 C41 H41A 109.5
C40 C41 H41B 109.5
H41A C41 H41B 109.5
C40 C41 H41C 109.5
H41A C41 H41C 109.5
H41B C41 H41C 109.5
C43 C42 H42A 109.5
C43 C42 H42B 109.5
H42A C42 H42B 109.5
C43 C42 H42C 109.5
H42A C42 H42C 109.5
H42B C42 H42C 109.5
C44 C43 C42 116.5
C44 C43 H43A 108.2
C42 C43 H43A 108.2
C44 C43 H43B 108.2
C42 C43 H43B 108.2
H43A C43 H43B 107.3
C43 C44 C45 122.1
C43 C44 H44A 106.8
C45 C44 H44A 106.8
C43 C44 H44B 106.8
C45 C44 H44B 106.8
H44A C44 H44B 106.6
C46 C45 C44 112.7
C46 C45 H45A 109.1
C44 C45 H45A 109.1
C46 C45 H45B 109.1
C44 C45 H45B 109.1
H45A C45 H45B 107.8
C45 C46 C47 102.5
C45 C46 H46A 111.3
C47 C46 H46A 111.3
C45 C46 H46B 111.3
C47 C46 H46B 111.3
H46A C46 H46B 109.2
C46 C47 H47A 109.5
C46 C47 H47B 109.5
H47A C47 H47B 109.5
C46 C47 H47C 109.5
H47A C47 H47C 109.5
H47B C47 H47C 109.5

loop_
_geom_bond_atom_site_label_1
_geom_bond_atom_site_label_2
_geom_bond_distance
Pd1 C34 2.006(2)
Pd1 N1 2.0217(16)
Pd1 O1 2.1243(13)
Pd1 Cl1 2.3453(5)
Pd1 Pd2 3.2903(4)
Pd2 N2 2.0189(16)
Pd2 C35 2.0220(19)
Pd2 O1 2.1294(13)
Pd2 Cl1 2.3398(5)
O1 C1 1.300(2)
N1 C8 1.296(2)
N1 C9 1.453(2)
N2 C21 1.290(2)
N2 C22 1.448(2)
C1 C6 1.421(3)
C1 C2 1.431(2)
C2 C3 1.404(3)
C2 C8 1.449(3)
C3 C4 1.387(3)
C3 H3 0.9500
C4 C5 1.381(3)
C4 C7 1.505(3)
C5 C6 1.406(3)
C5 H5 0.9500
C6 C21 1.452(3)
C7 H7A 0.9800
C7 H7B 0.9800
C7 H7C 0.9800
C8 H8 0.9500
C9 C10 1.393(3)
C9 C14 1.402(3)
C10 C11 1.405(3)
C10 C15 1.515(3)
C11 C12 1.376(4)
C11 H11 0.9500
C12 C13 1.382(4)
C12 H12 0.9500
C13 C14 1.398(3)
C13 H13 0.9500
C14 C18 1.520(3)
C15 C16 1.525(4)
C15 C17 1.541(4)
C15 H15 1.0000
C16 H16A 0.9800
C16 H16B 0.9800
C16 H16C 0.9800
C17 H17A 0.9800
C17 H17B 0.9800
C17 H17C 0.9800
C18 C20 1.522(4)
C18 C19 1.526(4)
C18 H18 1.0000
C19 H19A 0.9800
C19 H19B 0.9800
C19 H19C 0.9800
C20 H20A 0.9800
C20 H20B 0.9800
C20 H20C 0.9800
C21 H21 0.9500
C22 C23 1.394(3)
C22 C27 1.399(3)
C23 C24 1.397(3)
C23 C28 1.510(4)
C24 C25 1.374(4)
C24 H24 0.9500
C25 C26 1.384(4)
C25 H25 0.9500
C26 C27 1.398(3)
C26 H26 0.9500
C27 C31 1.517(3)
C28 C29 1.513(5)
C28 C30 1.521(5)
C28 H28 1.0000
C29 H29A 0.9800
C29 H29B 0.9800
C29 H29C 0.9800
C30 H30A 0.9800
C30 H30B 0.9800
C30 H30C 0.9800
C31 C32 1.524(4)
C31 C33 1.535(4)
C31 H31 1.0000
C32 H32A 0.9800
C32 H32B 0.9800
C32 H32C 0.9800
C33 H33A 0.9800
C33 H33B 0.9800
C33 H33C 0.9800
C34 H34A 0.9800
C34 H34B 0.9800
C34 H34C 0.9800
C35 H35A 0.9800
C35 H35B 0.9800
C35 H35C 0.9800
C36 C37 1.546(9)
C36 H36A 0.9800
C36 H36B 0.9800
C36 H36C 0.9800
C37 C38 1.471(9)
C37 H37A 0.9900
C37 H37B 0.9900
C38 C39 1.495(8)
C38 H38A 0.9900
C38 H38B 0.9900
C39 C40 1.458(10)
C39 H39A 0.9900
C39 H39B 0.9900
C40 C41 1.403(9)
C40 H40A 0.9900
C40 H40B 0.9900
C41 H41A 0.9800
C41 H41B 0.9800
C41 H41C 0.9800
C42 C43 1.5173
C42 H42A 0.9800
C42 H42B 0.9800
C42 H42C 0.9800
C43 C44 1.4178
C43 H43A 0.9900
C43 H43B 0.9900
C44 C45 1.6025
C44 H44A 0.9900
C44 H44B 0.9900
C45 C46 1.4503
C45 H45A 0.9900
C45 H45B 0.9900
C46 C47 1.5888
C46 H46A 0.9900
C46 H46B 0.9900
C47 H47A 0.9800
C47 H47B 0.9800
C47 H47C 0.9800

loop_
_geom_torsion_atom_site_label_1
_geom_torsion_atom_site_label_2
_geom_torsion_atom_site_label_3
_geom_torsion_atom_site_label_4
_geom_torsion
N2 Pd2 Cl1 Pd1 -14.3(6)
C35 Pd2 Cl1 Pd1 173.96(8)
O1 Pd2 Cl1 Pd1 -5.34(4)
C34 Pd1 Cl1 Pd2 -176.02(8)
N1 Pd1 Cl1 Pd2 -27.4(5)
O1 Pd1 Cl1 Pd2 5.35(4)
C34 Pd1 O1 C1 179(100)
N1 Pd1 O1 C1 12.96(17)
Cl1 Pd1 O1 C1 -164.21(16)
Pd2 Pd1 O1 C1 -158.2(2)
C34 Pd1 O1 Pd2 -22.8(11)
N1 Pd1 O1 Pd2 171.17(7)
Cl1 Pd1 O1 Pd2 -6.00(5)
N2 Pd2 O1 C1 -16.51(17)
C35 Pd2 O1 C1 156.6(9)
Cl1 Pd2 O1 C1 164.27(17)
Pd1 Pd2 O1 C1 158.3(2)
N2 Pd2 O1 Pd1 -174.76(7)
C35 Pd2 O1 Pd1 -1.6(10)
Cl1 Pd2 O1 Pd1 6.01(5)
C34 Pd1 N1 C8 174.98(18)
O1 Pd1 N1 C8 -6.17(17)
Cl1 Pd1 N1 C8 26.4(7)
Pd2 Pd1 N1 C8 1.13(19)
C34 Pd1 N1 C9 -1.20(17)
O1 Pd1 N1 C9 177.65(15)
Cl1 Pd1 N1 C9 -149.8(5)
Pd2 Pd1 N1 C9 -175.05(12)
C35 Pd2 N2 C21 -172.84(18)
O1 Pd2 N2 C21 6.53(17)
Cl1 Pd2 N2 C21 15.5(7)
Pd1 Pd2 N2 C21 2.22(19)
C35 Pd2 N2 C22 6.94(17)
O1 Pd2 N2 C22 -173.69(16)
Cl1 Pd2 N2 C22 -164.7(5)
Pd1 Pd2 N2 C22 -177.99(13)
Pd1 O1 C1 C6 169.13(14)
Pd2 O1 C1 C6 16.3(3)
Pd1 O1 C1 C2 -11.6(3)
Pd2 O1 C1 C2 -164.39(14)
O1 C1 C2 C3 -179.78(19)
C6 C1 C2 C3 -0.5(3)
O1 C1 C2 C8 0.6(3)
C6 C1 C2 C8 179.94(19)
C1 C2 C3 C4 -0.3(3)
C8 C2 C3 C4 179.3(2)
C2 C3 C4 C5 1.7(3)
C2 C3 C4 C7 -176.5(2)
C3 C4 C5 C6 -2.3(3)
C7 C4 C5 C6 175.9(2)
C4 C5 C6 C1 1.5(3)
C4 C5 C6 C21 -176.5(2)
O1 C1 C6 C5 179.22(19)
C2 C1 C6 C5 -0.1(3)
O1 C1 C6 C21 -3.0(3)
C2 C1 C6 C21 177.69(19)
C9 N1 C8 C2 175.4(2)
Pd1 N1 C8 C2 -1.1(3)
C3 C2 C8 N1 -172.9(2)
C1 C2 C8 N1 6.7(4)
C8 N1 C9 C10 90.3(2)
Pd1 N1 C9 C10 -93.2(2)
C8 N1 C9 C14 -89.6(2)
Pd1 N1 C9 C14 86.9(2)
C14 C9 C10 C11 3.3(3)
N1 C9 C10 C11 -176.55(18)
C14 C9 C10 C15 -177.5(2)
N1 C9 C10 C15 2.7(3)
C9 C10 C11 C12 -1.2(3)
C15 C10 C11 C12 179.5(2)
C10 C11 C12 C13 -1.0(4)
C11 C12 C13 C14 1.2(4)
C12 C13 C14 C9 0.8(3)
C12 C13 C14 C18 -179.1(2)
C10 C9 C14 C13 -3.1(3)
N1 C9 C14 C13 176.74(18)
C10 C9 C14 C18 176.8(2)
N1 C9 C14 C18 -3.3(3)
C9 C10 C15 C16 -115.9(2)
C11 C10 C15 C16 63.3(3)
C9 C10 C15 C17 119.8(2)
C11 C10 C15 C17 -60.9(3)
C13 C14 C18 C20 -87.0(3)
C9 C14 C18 C20 93.1(3)
C13 C14 C18 C19 39.2(3)
C9 C14 C18 C19 -140.8(3)
C22 N2 C21 C6 -177.1(2)
Pd2 N2 C21 C6 2.7(3)
C5 C6 C21 N2 170.1(2)
C1 C6 C21 N2 -7.8(4)
C21 N2 C22 C23 -92.0(2)
Pd2 N2 C22 C23 88.2(2)
C21 N2 C22 C27 87.5(2)
Pd2 N2 C22 C27 -92.3(2)
C27 C22 C23 C24 -3.7(3)
N2 C22 C23 C24 175.8(2)
C27 C22 C23 C28 175.8(2)
N2 C22 C23 C28 -4.7(3)
C22 C23 C24 C25 0.9(4)
C28 C23 C24 C25 -178.6(3)
C23 C24 C25 C26 1.3(4)
C24 C25 C26 C27 -0.9(4)
C25 C26 C27 C22 -1.8(3)
C25 C26 C27 C31 178.4(2)
C23 C22 C27 C26 4.1(3)
N2 C22 C27 C26 -175.36(19)
C23 C22 C27 C31 -176.1(2)
N2 C22 C27 C31 4.4(3)
C22 C23 C28 C29 110.7(3)
C24 C23 C28 C29 -69.8(4)
C22 C23 C28 C30 -125.0(3)
C24 C23 C28 C30 54.5(4)
C26 C27 C31 C32 -42.9(4)
C22 C27 C31 C32 137.3(3)
C26 C27 C31 C33 82.5(3)
C22 C27 C31 C33 -97.3(3)
C36 C37 C38 C39 -167.6(5)
C37 C38 C39 C40 -74.8(7)
C38 C39 C40 C41 -176.8(5)
C42 C43 C44 C45 -178.1
C43 C44 C45 C46 -179.5
C44 C45 C46 C47 -177.8
